data_2010257
loop_
_publ_author_name
'Cox, J.R.'
'Keszler, D.A.'

_publ_section_title
;
 InBO~3~
;
_journal_issue 12
_journal_name_full 'Acta Crystallographica Section C'
_journal_page_first 1857
_journal_page_last 1859
_journal_paper_doi 10.1107/S0108270194003999
_journal_volume 50
_journal_year 1994
_chemical_formula_moiety 'B1 In1 O3'
_chemical_formula_sum 'B In O3'
_chemical_formula_weight 173.63
_space_group_IT_number 167
_symmetry_cell_setting rhombohedral
_symmetry_space_group_name_Hall '-R 3 2"c'
_symmetry_space_group_name_H-M 'R -3 c :H'
_atom_type_scat_source IntTabIV
_cell_angle_alpha 90.
_cell_angle_beta 90.
_cell_angle_gamma 120.
_cell_formula_units_Z 6
_cell_length_a 4.8217(8)
_cell_length_b 4.8217(8)
_cell_length_c 15.4380(10)
_cell_measurement_reflns_used 15
_cell_measurement_temperature 296
_cell_measurement_theta_max 19.45
_cell_measurement_theta_min 13.3
_cell_volume 310.83(8)
_diffrn_measurement_device 'Rigaku AFC-5R'
_diffrn_measurement_method \w-2\q
_diffrn_radiation_type MoK\a
_diffrn_radiation_wavelength 0.71069
_diffrn_reflns_av_R_equivalents 0.037
_diffrn_reflns_limit_h_max 8
_diffrn_reflns_limit_h_min 0
_diffrn_reflns_limit_k_max 8
_diffrn_reflns_limit_k_min -8
_diffrn_reflns_limit_l_max 26
_diffrn_reflns_limit_l_min -26
_diffrn_reflns_number 1190
_diffrn_reflns_theta_max 37.5
_diffrn_standards_decay_% 2.5
_diffrn_standards_interval_count 300
_diffrn_standards_number '3 {0,0,12, 0\=28, 1,1,\=1\=2}'
_exptl_absorpt_coefficient_mu 10.908
_exptl_absorpt_correction_T_max 1.00
_exptl_absorpt_correction_T_min 0.60
_exptl_absorpt_correction_type 'empirical (DIFABS; Walker & Stuart, 1983)'
_exptl_crystal_colour colorless
_exptl_crystal_density_diffrn 5.565
_exptl_crystal_description 'irregular block'
_exptl_crystal_size_max 0.25(2)
_exptl_crystal_size_mid 0.15(2)
_exptl_crystal_size_min 0.15(2)
_refine_diff_density_max 1.713
_refine_diff_density_min 1.216
_refine_ls_extinction_coef 0.47E-5(4)
_refine_ls_extinction_method 'TEXSAN (Molecular Structure Corporation, 1989)'
_refine_ls_goodness_of_fit_obs 1.48
_refine_ls_number_parameters 11
_refine_ls_number_reflns 164
_refine_ls_R_factor_obs 0.020
_refine_ls_shift/esd_max 0.01
_refine_ls_structure_factor_coef F
_refine_ls_weighting_details 'w = 1/\s(F~o~); \s(F~o~^2^)'
_refine_ls_weighting_scheme calc
_refine_ls_wR_factor_obs 0.024
_reflns_number_observed 918
_reflns_number_total 236
_reflns_observed_criterion F~o~^2^>=3\s(F~o~^2^)
_cod_data_source_file br1064.cif
_cod_data_source_block br1064a
_cod_depositor_comments
;
The following automatic conversions were performed:

'_refine_ls_weighting_scheme' value '1/\s(F~o~); \s(F~o~^2^)' was
changed to 'calc'. New tag '_refine_ls_weighting_details' was
created. The value of the new tag was set to 'w = 1/\s(F~o~);
\s(F~o~^2^)'.

Automatic conversion script
Id: cif_fix_values 3143 2015-03-26 13:38:13Z robertas 
;
_cod_original_cell_volume 310.82(7)
_cod_original_sg_symbol_H-M 'R -3 c'
_cod_original_formula_sum 'B1 In1 O3'
_cod_database_code 2010257

loop_
_symmetry_equiv_pos_as_xyz
x,y,z
y,y-x,-z
x-y,x,-z
-y,-x,1/2+z
y-x,y,1/2+z
x,x-y,1/2+z
-x,-y,-z
-y,-y+x,z
-x+y,-x,z
y,x,1/2-z
-y+x,-y,1/2-z
-x,-x+y,1/2-z
2/3+x,1/3+y,1/3+z
2/3+y,1/3+y-x,1/3-z
2/3+x-y,1/3+x,1/3-z
2/3-y,1/3-x,5/6+z
2/3+y-x,1/3+y,5/6+z
2/3+x,1/3+x-y,5/6+z
2/3-x,1/3-y,1/3-z
2/3-y,1/3-y+x,1/3+z
2/3-x+y,1/3-x,1/3+z
2/3+y,1/3+x,5/6-z
2/3-y+x,1/3-y,5/6-z
2/3-x,1/3-x+y,5/6-z
1/3+x,2/3+y,2/3+z
1/3+y,2/3+y-x,2/3-z
1/3+x-y,2/3+x,2/3-z
1/3-y,2/3-x,1/6+z
1/3+y-x,2/3+y,1/6+z
1/3+x,2/3+x-y,1/6+z
1/3-x,2/3-y,2/3-z
1/3-y,2/3-y+x,2/3+z
1/3-x+y,2/3-x,2/3+z
1/3+y,2/3+x,1/6-z
1/3-y+x,2/3-y,1/6-z
1/3-x,2/3-x+y,1/6-z

loop_
_atom_site_label
_atom_site_fract_x
_atom_site_fract_y
_atom_site_fract_z
In 0 0 0
O .7138(3) 0 .25
B 0 0 .25

loop_
_geom_angle_atom_site_label_1
_geom_angle_atom_site_label_2
_geom_angle_atom_site_label_3
_geom_angle
_geom_angle_publ_flag
O In O 91.91(2) yes
O B O 120 yes
In O In 122.92(6) yes
B O In 118.54(3) yes

loop_
_geom_bond_atom_site_label_1
_geom_bond_atom_site_label_2
_geom_bond_site_symmetry_1
_geom_bond_site_symmetry_2
_geom_bond_distance
_geom_bond_publ_flag
In O . . 2.1575(7) yes
B O . . 1.3800(10) yes
O O . . 2.390(2) yes
